data_2020300
loop_
_publ_author_name
'Sarina, Evan A.'
'Olmstead, Marilyn M.'
'Kanichar, Divya'
'Groziak, Michael P.'

_publ_section_title
;
 A zwitterion produced by a strong intramolecular N\\rightarrow B
 interaction in
 1-hydroxy-2-(pyridin-2-ylcarbonyl)benzo[<i>d</i>][1,2,3]diazaborinine
;
_journal_coeditor_code YP3108
_journal_issue 12
_journal_name_full 'Acta Crystallographica Section C'
_journal_page_first
;
;
_journal_paper_doi 10.1107/S2053229615021841
_journal_volume 71
_journal_year 2015
_chemical_formula_iupac 'C13 H10 B N3 O2'
_chemical_formula_moiety 'C13 H10 B N3 O2'
_chemical_formula_sum 'C13 H10 B N3 O2'
_chemical_formula_weight 251.05
_chemical_name_systematic
1-Hydroxy-11-oxo-9,10,17\l^5^-triaza-1\l^4^-boratetracyclo[8.7.0.0^2,7^.0^12,17^]heptadeca-3,5,7,12,14,16-hexaen-17-ylium-1-uide
_space_group_crystal_system monoclinic
_space_group_IT_number 14
_space_group_name_Hall '-P 2yn'
_space_group_name_H-M_alt 'P 1 21/n 1'
_symmetry_space_group_name_Hall '-P 2yn'
_symmetry_space_group_name_H-M 'P 1 21/n 1'
_atom_sites_solution_hydrogens mixed
_atom_sites_solution_primary direct
_atom_sites_solution_secondary difmap
_audit_creation_method SHELXL-2014/7
_cell_angle_alpha 90
_cell_angle_beta 117.8900(9)
_cell_angle_gamma 90
_cell_formula_units_Z 4
_cell_length_a 12.6613(9)
_cell_length_b 8.0054(6)
_cell_length_c 12.8345(9)
_cell_measurement_reflns_used 9955
_cell_measurement_temperature 90(2)
_cell_measurement_theta_max 33.34
_cell_measurement_theta_min 3.10
_cell_volume 1149.79(14)
_computing_cell_refinement
;
SAINT (Bruker, 2013)
;
_computing_data_collection
;
Apex2 (Bruker, 2013)
;
_computing_data_reduction
;
SAINT (Bruker, 2013)
;
_computing_molecular_graphics
;
SHELXTL, XP (Sheldrick, 2008)
;
_computing_publication_material
;
SHELXL-2014/7 (Sheldrick, 2015)
;
_computing_structure_refinement
;
SHELXL-2014/7 (Sheldrick, 2015)
;
_computing_structure_solution
;
SHELXT (Sheldrick, 2015)
;
_diffrn_ambient_temperature 90(2)
_diffrn_detector_area_resol_mean 8.3
_diffrn_measured_fraction_theta_full 1.000
_diffrn_measured_fraction_theta_max 0.996
_diffrn_measurement_device_type 'Bruker APEXII'
_diffrn_measurement_method \w
_diffrn_radiation_type MoK\a
_diffrn_radiation_wavelength 0.71073
_diffrn_reflns_av_R_equivalents 0.0157
_diffrn_reflns_limit_h_max 19
_diffrn_reflns_limit_h_min -19
_diffrn_reflns_limit_k_max 12
_diffrn_reflns_limit_k_min -12
_diffrn_reflns_limit_l_max 19
_diffrn_reflns_limit_l_min -19
_diffrn_reflns_number 19673
_diffrn_reflns_theta_full 25.242
_diffrn_reflns_theta_max 32.571
_diffrn_reflns_theta_min 3.098
_exptl_absorpt_coefficient_mu 0.100
_exptl_absorpt_correction_T_max 0.747
_exptl_absorpt_correction_T_min 0.717
_exptl_absorpt_correction_type multi-scan
_exptl_absorpt_process_details
;
(SADABS; Bruker, 2013)
;
_exptl_crystal_colour colourless
_exptl_crystal_density_diffrn 1.450
_exptl_crystal_description block
_exptl_crystal_F_000 520
_exptl_crystal_size_max 0.485
_exptl_crystal_size_mid 0.468
_exptl_crystal_size_min 0.406
_refine_diff_density_max 0.526
_refine_diff_density_min -0.259
_refine_ls_extinction_method none
_refine_ls_goodness_of_fit_ref 1.043
_refine_ls_hydrogen_treatment mixed
_refine_ls_matrix_type full
_refine_ls_number_parameters 176
_refine_ls_number_reflns 4160
_refine_ls_number_restraints 0
_refine_ls_restrained_S_all 1.043
_refine_ls_R_factor_all 0.0382
_refine_ls_R_factor_gt 0.0360
_refine_ls_shift/su_max 0.001
_refine_ls_shift/su_mean 0.000
_refine_ls_structure_factor_coef Fsqd
_refine_ls_weighting_details 'w=1/[\s^2^(Fo^2^)+(0.0626P)^2^+0.3289P] where P=(Fo^2^+2Fc^2^)/3'
_refine_ls_weighting_scheme calc
_refine_ls_wR_factor_gt 0.1014
_refine_ls_wR_factor_ref 0.1034
_reflns_number_gt 3852
_reflns_number_total 4160
_reflns_threshold_expression 'I > 2\s(I)'
_cod_data_source_file yp3108sup1.cif
_cod_data_source_block I
_cod_database_code 2020300
_shelx_space_group_comment
;
The symmetry employed for this shelxl refinement is uniquely defined
by the following loop, which should always be used as a source of
symmetry information in preference to the above space-group names.
They are only intended as comments.
;
_shelx_estimated_absorpt_t_min 0.953
_shelx_estimated_absorpt_t_max 0.961

loop_
_space_group_symop_operation_xyz
'x, y, z'
'-x+1/2, y+1/2, -z+1/2'
'-x, -y, -z'
'x-1/2, -y-1/2, z-1/2'

loop_
_atom_site_type_symbol
_atom_site_label
_atom_site_fract_x
_atom_site_fract_y
_atom_site_fract_z
_atom_site_U_iso_or_equiv
_atom_site_adp_type
_atom_site_calc_flag
_atom_site_occupancy
O O1 0.72288(5) 0.43841(7) 1.07877(5) 0.01279(11) Uani d 1
O O2 0.39677(5) 0.19933(7) 0.78509(5) 0.01185(11) Uani d 1
H H2 0.3456(14) 0.1705(19) 0.7135(13) 0.031(4) Uiso d 1
N N1 0.47321(5) 0.48828(7) 0.80120(5) 0.00929(11) Uani d 1
N N2 0.60795(5) 0.27628(7) 0.91166(5) 0.01022(11) Uani d 1
N N3 0.68326(6) 0.13698(8) 0.94552(6) 0.01352(12) Uani d 1
C C1 0.38418(6) 0.58487(9) 0.72459(6) 0.01177(13) Uani d 1
H H1 0.3261 0.5396 0.6518 0.014 Uiso calc 1
C C2 0.37680(7) 0.75140(9) 0.75174(6) 0.01313(13) Uani d 1
H H2A 0.3150 0.8209 0.6969 0.016 Uiso calc 1
C C3 0.46076(7) 0.81522(9) 0.86000(7) 0.01324(13) Uani d 1
H H3 0.4572 0.9292 0.8788 0.016 Uiso calc 1
C C4 0.55020(6) 0.71138(9) 0.94100(6) 0.01164(13) Uani d 1
H H4 0.6071 0.7517 1.0161 0.014 Uiso calc 1
C C5 0.55285(6) 0.54788(8) 0.90785(6) 0.00926(12) Uani d 1
C C6 0.63918(6) 0.41399(8) 0.97945(6) 0.00947(12) Uani d 1
C C7 0.68720(7) 0.06540(9) 0.85675(7) 0.01471(14) Uani d 1
H H7 0.7313 -0.0358 0.8729 0.018 Uiso calc 1
C C8 0.63098(6) 0.12357(9) 0.73395(6) 0.01323(13) Uani d 1
C C9 0.67320(7) 0.06208(11) 0.65779(8) 0.01824(15) Uani d 1
H H9 0.7338 -0.0210 0.6846 0.022 Uiso calc 1
C C10 0.62642(8) 0.12274(11) 0.54320(8) 0.01945(15) Uani d 1
H H10 0.6551 0.0815 0.4917 0.023 Uiso calc 1
C C11 0.53732(7) 0.24428(10) 0.50434(7) 0.01701(14) Uani d 1
H H11 0.5058 0.2867 0.4264 0.020 Uiso calc 1
C C12 0.49410(7) 0.30404(9) 0.57945(6) 0.01332(13) Uani d 1
H H12 0.4330 0.3864 0.5516 0.016 Uiso calc 1
C C13 0.53912(6) 0.24491(9) 0.69477(6) 0.01083(12) Uani d 1
B B1 0.49478(7) 0.29145(9) 0.78914(7) 0.00970(13) Uani d 1

loop_
_atom_site_aniso_label
_atom_site_aniso_U_11
_atom_site_aniso_U_22
_atom_site_aniso_U_33
_atom_site_aniso_U_12
_atom_site_aniso_U_13
_atom_site_aniso_U_23
O1 0.0110(2) 0.0135(2) 0.0093(2) -0.00167(17) 0.00085(18) 0.00028(17)
O2 0.0102(2) 0.0128(2) 0.0107(2) -0.00248(17) 0.00334(18) -0.00150(17)
N1 0.0087(2) 0.0096(2) 0.0083(2) 0.00085(18) 0.00293(19) 0.00057(18)
N2 0.0089(2) 0.0084(2) 0.0103(2) 0.00142(18) 0.00188(19) 0.00035(18)
N3 0.0110(3) 0.0101(3) 0.0151(3) 0.00293(19) 0.0025(2) 0.0016(2)
C1 0.0107(3) 0.0130(3) 0.0099(3) 0.0028(2) 0.0034(2) 0.0020(2)
C2 0.0135(3) 0.0116(3) 0.0143(3) 0.0032(2) 0.0064(2) 0.0032(2)
C3 0.0150(3) 0.0095(3) 0.0160(3) 0.0010(2) 0.0079(2) 0.0012(2)
C4 0.0126(3) 0.0096(3) 0.0121(3) -0.0009(2) 0.0053(2) -0.0004(2)
C5 0.0085(3) 0.0097(3) 0.0086(3) -0.0004(2) 0.0032(2) 0.0005(2)
C6 0.0085(3) 0.0097(3) 0.0093(3) -0.0007(2) 0.0034(2) 0.0010(2)
C7 0.0119(3) 0.0114(3) 0.0174(3) 0.0030(2) 0.0040(2) 0.0002(2)
C8 0.0113(3) 0.0121(3) 0.0154(3) 0.0012(2) 0.0054(2) -0.0018(2)
C9 0.0156(3) 0.0178(3) 0.0228(4) 0.0028(3) 0.0103(3) -0.0040(3)
C10 0.0197(3) 0.0218(4) 0.0220(4) -0.0003(3) 0.0140(3) -0.0052(3)
C11 0.0193(3) 0.0195(3) 0.0153(3) -0.0021(3) 0.0107(3) -0.0026(3)
C12 0.0135(3) 0.0143(3) 0.0123(3) 0.0002(2) 0.0062(2) -0.0008(2)
C13 0.0095(3) 0.0105(3) 0.0115(3) -0.0002(2) 0.0042(2) -0.0016(2)
B1 0.0087(3) 0.0093(3) 0.0090(3) 0.0008(2) 0.0023(2) -0.0002(2)

loop_
_atom_type_symbol
_atom_type_description
_atom_type_scat_dispersion_real
_atom_type_scat_dispersion_imag
_atom_type_scat_source
C C 0.0033 0.0016 'International Tables Vol C Tables 4.2.6.8 and 6.1.1.4'
H H 0.0000 0.0000 'International Tables Vol C Tables 4.2.6.8 and 6.1.1.4'
B B 0.0013 0.0007 'International Tables Vol C Tables 4.2.6.8 and 6.1.1.4'
N N 0.0061 0.0033 'International Tables Vol C Tables 4.2.6.8 and 6.1.1.4'
O O 0.0106 0.0060 'International Tables Vol C Tables 4.2.6.8 and 6.1.1.4'

loop_
_geom_angle_atom_site_label_1
_geom_angle_atom_site_label_2
_geom_angle_atom_site_label_3
_geom_angle
_geom_angle_publ_flag
B1 O2 H2 112.4(10) ?
C1 N1 C5 120.80(6) ?
C1 N1 B1 127.78(6) y
C5 N1 B1 111.17(5) ?
C6 N2 N3 120.11(6) ?
C6 N2 B1 116.24(6) ?
N3 N2 B1 123.16(6) ?
C7 N3 N2 112.36(6) ?
N1 C1 C2 120.03(6) ?
N1 C1 H1 120.0 ?
C2 C1 H1 120.0 ?
C1 C2 C3 119.46(6) ?
C1 C2 H2A 120.3 ?
C3 C2 H2A 120.3 ?
C2 C3 C4 119.91(7) ?
C2 C3 H3 120.0 ?
C4 C3 H3 120.0 ?
C5 C4 C3 117.55(6) ?
C5 C4 H4 121.2 ?
C3 C4 H4 121.2 ?
N1 C5 C4 122.15(6) ?
N1 C5 C6 110.67(6) ?
C4 C5 C6 127.18(6) ?
O1 C6 N2 130.47(6) ?
O1 C6 C5 123.20(6) ?
N2 C6 C5 106.27(6) ?
N3 C7 C8 127.15(7) ?
N3 C7 H7 116.4 ?
C8 C7 H7 116.4 ?
C9 C8 C13 120.69(7) ?
C9 C8 C7 118.98(7) ?
C13 C8 C7 120.28(6) ?
C10 C9 C8 120.07(7) ?
C10 C9 H9 120.0 ?
C8 C9 H9 120.0 ?
C9 C10 C11 119.68(7) ?
C9 C10 H10 120.2 ?
C11 C10 H10 120.2 ?
C10 C11 C12 120.34(7) ?
C10 C11 H11 119.8 ?
C12 C11 H11 119.8 ?
C13 C12 C11 121.19(7) ?
C13 C12 H12 119.4 ?
C11 C12 H12 119.4 ?
C12 C13 C8 118.00(6) ?
C12 C13 B1 127.58(6) y
C8 C13 B1 114.34(6) ?
O2 B1 N2 111.74(6) y
O2 B1 C13 117.43(6) y
N2 B1 C13 105.25(5) y
O2 B1 N1 108.94(5) y
N2 B1 N1 95.50(5) y
C13 B1 N1 115.71(6) y

loop_
_geom_bond_atom_site_label_1
_geom_bond_atom_site_label_2
_geom_bond_distance
_geom_bond_publ_flag
O1 C6 1.2339(8) y
O2 B1 1.4235(9) y
O2 H2 0.872(15) ?
N1 C1 1.3411(8) y
N1 C5 1.3516(8) y
N1 B1 1.6189(10) y
N2 C6 1.3442(9) y
N2 N3 1.3978(8) y
N2 B1 1.5597(10) y
N3 C7 1.2969(10) ?
C1 C2 1.3920(10) ?
C1 H1 0.9500 ?
C2 C3 1.3927(10) ?
C2 H2A 0.9500 ?
C3 C4 1.3974(10) ?
C3 H3 0.9500 ?
C4 C5 1.3816(9) ?
C4 H4 0.9500 ?
C5 C6 1.4994(9) ?
C7 C8 1.4690(11) ?
C7 H7 0.9500 ?
C8 C9 1.4045(10) ?
C8 C13 1.4149(10) ?
C9 C10 1.3909(12) ?
C9 H9 0.9500 ?
C10 C11 1.3935(12) ?
C10 H10 0.9500 ?
C11 C12 1.3967(10) ?
C11 H11 0.9500 ?
C12 C13 1.3965(10) ?
C12 H12 0.9500 ?
C13 B1 1.5991(10) y

loop_
_geom_hbond_atom_site_label_D
_geom_hbond_atom_site_label_H
_geom_hbond_atom_site_label_A
_geom_hbond_site_symmetry_A
_geom_hbond_distance_DH
_geom_hbond_distance_HA
_geom_hbond_distance_DA
_geom_hbond_angle_DHA
O2 H2 O1 4_565 0.872(15) 1.911(15) 2.7605(7) 164.4(14)

loop_
_geom_torsion_atom_site_label_1
_geom_torsion_atom_site_label_2
_geom_torsion_atom_site_label_3
_geom_torsion_atom_site_label_4
_geom_torsion
C6 N2 N3 C7 -140.75(7)
B1 N2 N3 C7 30.86(9)
C5 N1 C1 C2 3.60(10)
B1 N1 C1 C2 177.29(6)
N1 C1 C2 C3 -1.56(11)
C1 C2 C3 C4 -1.06(11)
C2 C3 C4 C5 1.61(10)
C1 N1 C5 C4 -3.06(10)
B1 N1 C5 C4 -177.71(6)
C1 N1 C5 C6 176.93(6)
B1 N1 C5 C6 2.28(7)
C3 C4 C5 N1 0.40(10)
C3 C4 C5 C6 -179.60(6)
N3 N2 C6 O1 -7.92(11)
B1 N2 C6 O1 179.90(7)
N3 N2 C6 C5 169.28(6)
B1 N2 C6 C5 -2.90(8)
N1 C5 C6 O1 177.72(6)
C4 C5 C6 O1 -2.29(11)
N1 C5 C6 N2 0.26(8)
C4 C5 C6 N2 -179.75(7)
N2 N3 C7 C8 5.37(11)
N3 C7 C8 C9 160.50(8)
N3 C7 C8 C13 -16.88(12)
C13 C8 C9 C10 1.28(12)
C7 C8 C9 C10 -176.09(7)
C8 C9 C10 C11 -0.21(13)
C9 C10 C11 C12 -0.63(12)
C10 C11 C12 C13 0.40(12)
C11 C12 C13 C8 0.65(11)
C11 C12 C13 B1 -176.07(7)
C9 C8 C13 C12 -1.48(11)
C7 C8 C13 C12 175.86(7)
C9 C8 C13 B1 175.67(7)
C7 C8 C13 B1 -6.99(10)
C6 N2 B1 O2 -109.07(7)
N3 N2 B1 O2 79.01(8)
C6 N2 B1 C13 122.40(6)
N3 N2 B1 C13 -49.51(8)
C6 N2 B1 N1 3.85(7)
N3 N2 B1 N1 -168.07(6)
C12 C13 B1 O2 85.05(9)
C8 C13 B1 O2 -91.77(8)
C12 C13 B1 N2 -149.91(7)
C8 C13 B1 N2 33.27(8)
C12 C13 B1 N1 -45.93(10)
C8 C13 B1 N1 137.25(6)
C1 N1 B1 O2 -62.41(9)
C5 N1 B1 O2 111.78(6)
C1 N1 B1 N2 -177.65(6)
C5 N1 B1 N2 -3.47(7)
C1 N1 B1 C13 72.49(9)
C5 N1 B1 C13 -113.33(6)

_cod_database_fobs_code 2020300
